data_7227018
loop_
_publ_author_name
'Jia, Jiage'
'Zhang, Yanhui'
'Zhang, Panpan'
'Ma, Pengtao'
'Zhang, Dongdi'
'Wang, Jingping'
'Niu, Jingyang'

_publ_section_title
;
 Synthesis and characterization of a series of novel
 polyoxometalate-supported carbonyl manganese derivatives
;
_journal_name_full 'RSC Adv.'
_journal_paper_doi 10.1039/C6RA23547F
_journal_year 2016
_chemical_formula_moiety '0.5(C12 Mn12 Na12 O210 Sb4 W36), 2(C4 H12 N), 13(O)'
_chemical_formula_sum 'C14 H116 Mn6 N2 Na6 O118 Sb2 W18'
_chemical_formula_weight 6221.46
_chemical_name_systematic
;
 ?
;
_space_group_crystal_system monoclinic
_space_group_IT_number 14
_space_group_name_Hall '-P 2ybc'
_space_group_name_H-M_alt 'P 1 21/c 1'
_symmetry_space_group_name_Hall '-P 2ybc'
_symmetry_space_group_name_H-M 'P 1 21/c 1'
_atom_sites_solution_hydrogens geom
_atom_sites_solution_primary direct
_audit_creation_date 2016-04-04
_audit_creation_method
;
Olex2 1.2
(compiled 2016.02.19 svn.r3266 for OlexSys, GUI svn.r5155)
;
_audit_update_record
;
2016-09-21 deposited with the CCDC.
2016-11-07 downloaded from the CCDC.
;
_cell_angle_alpha 90
_cell_angle_beta 105.3810(10)
_cell_angle_gamma 90
_cell_formula_units_Z 2
_cell_length_a 16.4654(12)
_cell_length_b 14.4945(10)
_cell_length_c 25.9004(18)
_cell_measurement_reflns_used 7391
_cell_measurement_temperature 296(2)
_cell_measurement_theta_max 28.20
_cell_measurement_theta_min 2.20
_cell_volume 5959.9(7)
_computing_cell_refinement 'SAINT v7.34A (Bruker, 200?)'
_computing_data_collection 'Bruker SMART'
_computing_data_reduction 'SAINT v7.34A (Bruker, 200?)'
_computing_molecular_graphics 'Olex2 (Dolomanov et al., 2009)'
_computing_publication_material 'Olex2 (Dolomanov et al., 2009)'
_computing_structure_refinement 'ShelXL (Sheldrick, 2015)'
_computing_structure_solution 'ShelXS-1997 (Sheldrick, 2008)'
_diffrn_ambient_temperature 296.15
_diffrn_measured_fraction_theta_full 0.995
_diffrn_measured_fraction_theta_max 0.995
_diffrn_measurement_device_type 'CCD area detector'
_diffrn_measurement_method 'phi and omega scans'
_diffrn_radiation_monochromator graphite
_diffrn_radiation_type MoK\a
_diffrn_radiation_wavelength 0.71073
_diffrn_reflns_av_R_equivalents 0.0472
_diffrn_reflns_av_unetI/netI 0.0558
_diffrn_reflns_Laue_measured_fraction_full 0.995
_diffrn_reflns_Laue_measured_fraction_max 0.995
_diffrn_reflns_limit_h_max 18
_diffrn_reflns_limit_h_min -19
_diffrn_reflns_limit_k_max 7
_diffrn_reflns_limit_k_min -17
_diffrn_reflns_limit_l_max 28
_diffrn_reflns_limit_l_min -30
_diffrn_reflns_number 29605
_diffrn_reflns_point_group_measured_fraction_full 0.995
_diffrn_reflns_point_group_measured_fraction_max 0.995
_diffrn_reflns_theta_full 25.099
_diffrn_reflns_theta_max 25.099
_diffrn_reflns_theta_min 1.902
_exptl_absorpt_coefficient_mu 18.489
_exptl_absorpt_correction_T_max 0.1061
_exptl_absorpt_correction_T_min 0.0641
_exptl_absorpt_correction_type multi-scan
_exptl_absorpt_process_details SADABS
_exptl_crystal_colour yellow
_exptl_crystal_colour_primary yellow
_exptl_crystal_density_diffrn 3.467
_exptl_crystal_density_method 'not measured'
_exptl_crystal_description block
_exptl_crystal_F_000 5616
_exptl_crystal_size_max 0.33
_exptl_crystal_size_mid 0.26
_exptl_crystal_size_min 0.22
_refine_diff_density_max 1.318
_refine_diff_density_min -1.574
_refine_diff_density_rms 0.261
_refine_ls_extinction_method none
_refine_ls_goodness_of_fit_ref 1.025
_refine_ls_hydrogen_treatment constr
_refine_ls_matrix_type full
_refine_ls_number_parameters 757
_refine_ls_number_reflns 10572
_refine_ls_number_restraints 49
_refine_ls_restrained_S_all 1.028
_refine_ls_R_factor_all 0.0502
_refine_ls_R_factor_gt 0.0333
_refine_ls_shift/su_max 0.001
_refine_ls_shift/su_mean 0.000
_refine_ls_structure_factor_coef Fsqd
_refine_ls_weighting_details 'w=1/[\s^2^(Fo^2^)+(0.0264P)^2^] where P=(Fo^2^+2Fc^2^)/3'
_refine_ls_weighting_scheme calc
_refine_ls_wR_factor_gt 0.0708
_refine_ls_wR_factor_ref 0.0770
_reflns_Friedel_coverage 0.000
_reflns_number_gt 8227
_reflns_number_total 10572
_reflns_threshold_expression 'I > 2\s(I)'
_cod_data_source_file c6ra23547f2.cif
_cod_data_source_block njy1
_cod_database_code 7227018
_shelx_space_group_comment
;
The symmetry employed for this shelxl refinement is uniquely defined
by the following loop, which should always be used as a source of
symmetry information in preference to the above space-group names.
They are only intended as comments.
;
_shelx_estimated_absorpt_t_max 0.106
_shelx_estimated_absorpt_t_min 0.064
_olex2_refinement_description
;
1. Fixed Uiso
 At 1.5 times of:
  All C(H,H,H) groups
2. Restrained distances
 N1-C4
 1.47 with sigma of 0.01
3. Uiso/Uaniso restraints and constraints
N1 \\sim C4 \\sim C7: within 1.7A with sigma of 0.01 and sigma for terminal
atoms of 0.02
Uanis(C4) \\sim Ueq, Uanis(C7) \\sim Ueq, Uanis(O5W) \\sim Ueq, Uanis(O6W)
\\sim Ueq, Uanis(O21W) \\sim Ueq, Uanis(O22W) \\sim Ueq: with sigma of 0.02 and
sigma for terminal atoms of 0.04
4. Others
 Fixed Sof: O23W(0.5) O24W(0.5)
5.a Me refined with riding coordinates:
 C4(H4A,H4B,H4C), C5(H5A,H5B,H5C), C6(H6A,H6B,H6C), C7(H7A,H7B,H7C)
;
_shelx_shelxl_version_number 2014/7
_olex2_submission_special_instructions 'No special instructions were received'

loop_
_space_group_symop_operation_xyz
'x, y, z'
'-x, y+1/2, -z+1/2'
'-x, -y, -z'
'x, -y-1/2, z-1/2'

loop_
_atom_site_label
_atom_site_type_symbol
_atom_site_fract_x
_atom_site_fract_y
_atom_site_fract_z
_atom_site_U_iso_or_equiv
_atom_site_adp_type
_atom_site_occupancy
_atom_site_site_symmetry_order
_atom_site_calc_flag
_atom_site_refinement_flags_posn
_atom_site_refinement_flags_adp
_atom_site_refinement_flags_occupancy
W1 W 0.71198(2) -0.23145(3) 0.09315(2) 0.01593(10) Uani 1 1 d . . .
W2 W 0.85042(2) -0.11526(3) 0.18723(2) 0.01497(10) Uani 1 1 d . . .
W3 W 0.86025(2) -0.10948(3) 0.05869(2) 0.01726(10) Uani 1 1 d . . .
W4 W 0.85261(2) 0.14139(3) 0.05767(2) 0.01789(10) Uani 1 1 d . . .
W5 W 0.84320(2) 0.14289(3) 0.18690(2) 0.01536(10) Uani 1 1 d . . .
W6 W 0.69904(2) 0.25224(3) 0.09220(2) 0.01593(10) Uani 1 1 d . . .
W7 W 0.61856(2) 0.12318(3) 0.19113(2) 0.01496(10) Uani 1 1 d . . .
W8 W 0.47367(2) 0.00231(3) 0.09758(2) 0.01593(10) Uani 1 1 d . . .
W9 W 0.62501(2) -0.11117(3) 0.19225(2) 0.01503(10) Uani 1 1 d . . .
Sb1 Sb 0.67380(4) 0.00899(4) 0.07015(2) 0.01225(14) Uani 1 1 d . . .
Mn1 Mn 0.75740(10) 0.00901(12) 0.27243(6) 0.0236(4) Uani 1 1 d . . .
Mn2 Mn 0.50454(8) -0.18974(11) 0.00182(6) 0.0182(3) Uani 1 1 d . . .
Mn3 Mn 0.76640(9) 0.01269(11) -0.06699(6) 0.0212(4) Uani 1 1 d . . .
Na1 Na 1.0862(3) 0.0123(3) 0.3683(2) 0.0444(13) Uani 1 1 d . . .
Na2 Na 1.1543(3) 0.0124(4) 0.2597(2) 0.0538(14) Uani 1 1 d . . .
Na3 Na 1.1855(4) 0.1236(6) 0.5380(3) 0.095(2) Uani 1 1 d . . .
O1 O 0.6898(4) -0.3467(5) 0.0891(3) 0.0256(17) Uani 1 1 d . . .
O2 O 0.9195(4) -0.1503(5) 0.2461(3) 0.0255(17) Uani 1 1 d . . .
O3 O 0.9459(4) -0.1489(5) 0.0382(3) 0.0290(18) Uani 1 1 d . . .
O4 O 0.9351(4) 0.1884(5) 0.0367(3) 0.0299(18) Uani 1 1 d . . .
O5 O 0.9108(4) 0.1806(5) 0.2459(3) 0.0241(16) Uani 1 1 d . . .
O6 O 0.6731(4) 0.3671(5) 0.0895(3) 0.0258(17) Uani 1 1 d . . .
O7 O 0.6099(4) 0.1960(5) 0.2417(3) 0.0242(17) Uani 1 1 d . . .
O8 O 0.3665(4) -0.0038(5) 0.0958(3) 0.0259(18) Uani 1 1 d . . .
O9 O 0.6193(4) -0.1853(5) 0.2430(3) 0.0232(16) Uani 1 1 d . . .
O10 O 0.6377(4) -0.1853(5) 0.0370(3) 0.0235(17) Uani 1 1 d . . .
O11 O 0.7839(4) -0.0837(5) -0.0019(3) 0.0230(16) Uani 1 1 d . . .
O12 O 0.7778(4) 0.1098(5) -0.0019(3) 0.0233(16) Uani 1 1 d . . .
O13 O 0.6266(4) 0.2047(5) 0.0360(2) 0.0241(17) Uani 1 1 d . . .
O14 O 0.4889(4) -0.0876(6) 0.0549(3) 0.0290(18) Uani 1 1 d . . .
O15 O 0.7974(4) -0.2303(5) 0.1657(3) 0.0189(15) Uani 1 1 d . . .
O16 O 0.8885(4) 0.0156(5) 0.0735(3) 0.0173(15) Uani 1 1 d . . .
O17 O 0.8078(4) -0.2302(4) 0.0645(3) 0.0171(15) Uani 1 1 d . . .
O18 O 0.9178(4) -0.1274(5) 0.1400(2) 0.0172(15) Uani 1 1 d . . .
O19 O 0.8706(4) 0.0134(4) 0.1916(2) 0.0162(15) Uani 1 1 d . . .
O20 O 0.7445(4) 0.1064(5) 0.2111(2) 0.0166(15) Uani 1 1 d . . .
O21 O 0.7942(4) 0.2575(5) 0.0628(2) 0.0196(16) Uani 1 1 d . . .
O22 O 0.7855(4) 0.2555(4) 0.1654(2) 0.0161(15) Uani 1 1 d . . .
O23 O 0.9091(4) 0.1613(5) 0.1391(3) 0.0175(15) Uani 1 1 d . . .
O24 O 0.6292(4) 0.2051(5) 0.1386(2) 0.0190(15) Uani 1 1 d . . .
O25 O 0.4809(4) 0.0983(6) 0.0574(3) 0.0297(18) Uani 1 1 d . . .
O26 O 0.7486(4) -0.0861(5) 0.2120(2) 0.0167(15) Uani 1 1 d . . .
O27 O 0.6325(4) 0.0061(4) 0.2327(2) 0.0151(15) Uani 1 1 d . . .
O28 O 0.6406(4) -0.1911(5) 0.1400(2) 0.0188(15) Uani 1 1 d . . .
O29 O 0.5068(4) 0.0939(5) 0.1629(3) 0.0182(15) Uani 1 1 d . . .
O30 O 0.5115(4) -0.0896(5) 0.1624(2) 0.0162(15) Uani 1 1 d . . .
O31 O 0.7611(3) -0.0846(4) 0.1044(2) 0.0136(14) Uani 1 1 d . . .
O32 O 0.7556(4) 0.1097(4) 0.1040(2) 0.0163(15) Uani 1 1 d . . .
O33 O 0.6181(3) 0.0069(4) 0.1297(2) 0.0130(14) Uani 1 1 d . . .
O34 O 0.9380(5) 0.0145(7) 0.3260(3) 0.046(2) Uani 1 1 d . . .
O35 O 0.7536(6) 0.1538(8) 0.3512(4) 0.063(3) Uani 1 1 d . . .
O36 O 0.7547(6) -0.1291(8) 0.3545(4) 0.066(3) Uani 1 1 d . . .
C1 C 0.8696(8) 0.0137(8) 0.3026(4) 0.033(3) Uani 1 1 d . . .
C3 C 0.7543(7) -0.0759(9) 0.3217(5) 0.033(3) Uani 1 1 d . . .
C2 C 0.7533(7) 0.0967(9) 0.3204(4) 0.034(3) Uani 1 1 d . . .
C4 C 0.5566(14) 0.5338(19) 0.2340(7) 0.139(7) Uani 1 1 d D U .
H4A H 0.6126 0.5104 0.2483 0.208 Uiso 1 1 calc R . .
H4B H 0.5574 0.5999 0.2359 0.208 Uiso 1 1 calc R . .
H4C H 0.5203 0.5099 0.2544 0.208 Uiso 1 1 calc R . .
C5 C 0.4439(17) 0.544(3) 0.1631(12) 0.223(18) Uani 1 1 d . . .
H5A H 0.4480 0.6099 0.1624 0.335 Uiso 1 1 calc R . .
H5B H 0.4153 0.5219 0.1280 0.335 Uiso 1 1 calc R . .
H5C H 0.4129 0.5260 0.1881 0.335 Uiso 1 1 calc R . .
C6 C 0.5753(15) 0.5165(16) 0.1416(10) 0.149(11) Uani 1 1 d . . .
H6A H 0.6294 0.4882 0.1558 0.223 Uiso 1 1 calc R . .
H6B H 0.5473 0.4877 0.1083 0.223 Uiso 1 1 calc R . .
H6C H 0.5826 0.5810 0.1358 0.223 Uiso 1 1 calc R . .
C7 C 0.5153(17) 0.4080(18) 0.1791(10) 0.150(8) Uani 1 1 d . U .
H7A H 0.5696 0.3789 0.1897 0.224 Uiso 1 1 calc R . .
H7B H 0.4834 0.3918 0.2039 0.224 Uiso 1 1 calc R . .
H7C H 0.4858 0.3876 0.1438 0.224 Uiso 1 1 calc R . .
N1 N 0.5256(9) 0.5053(11) 0.1789(6) 0.075(4) Uani 1 1 d D U .
O1W O 0.9089(5) 0.0190(7) -0.0587(4) 0.057(3) Uani 1 1 d . . .
O2W O 0.7761(5) -0.1024(7) -0.1206(3) 0.048(2) Uani 1 1 d . . .
O3W O 0.7665(5) 0.1194(7) -0.1261(4) 0.060(3) Uani 1 1 d . . .
O4W O 0.4857(6) -0.2885(8) 0.0651(4) 0.077(4) Uani 1 1 d . . .
O5W O 0.5341(6) -0.3123(8) -0.0436(5) 0.090(4) Uani 1 1 d . U .
O6W O 1.0854(11) -0.0913(9) 0.4361(5) 0.122(5) Uani 1 1 d . U .
O7W O 1.0949(7) 0.1213(7) 0.4409(4) 0.068(3) Uani 1 1 d . . .
O8W O 1.0838(5) -0.1028(6) 0.3007(4) 0.048(2) Uani 1 1 d . . .
O9W O 1.2223(5) 0.0079(6) 0.3572(4) 0.056(3) Uani 1 1 d . . .
O10W O 1.0780(5) 0.1277(6) 0.3002(4) 0.049(2) Uani 1 1 d . . .
O11W O 1.2453(7) -0.1177(8) 0.2538(5) 0.080(4) Uani 1 1 d . . .
O12W O 1.0593(6) 0.0211(7) 0.1667(4) 0.062(3) Uani 1 1 d . . .
O13W O 1.2344(7) 0.1437(9) 0.2470(5) 0.096(4) Uani 1 1 d . . .
O14W O 0.3707(5) 0.2034(7) 0.1640(3) 0.060(3) Uani 1 1 d . . .
O15W O 1.1153(5) 0.2583(8) 0.5657(4) 0.060(3) Uani 1 1 d . . .
O16W O 0.6915(5) 0.7309(8) 0.9436(4) 0.064(3) Uani 1 1 d . . .
O17W O 0.9172(6) 0.2901(8) 0.3459(4) 0.068(3) Uani 1 1 d . . .
O18W O 0.9393(7) 0.7479(10) 0.3432(4) 0.096(5) Uani 1 1 d . . .
O19W O 0.3151(7) 0.7860(10) 0.5577(4) 0.094(4) Uani 1 1 d . . .
O20W O 0.0690(7) 0.8168(9) 0.5554(5) 0.099(4) Uani 1 1 d . . .
O21W O 0.6197(6) 0.2999(10) 0.3315(5) 0.113(6) Uani 1 1 d . U .
O22W O 1.0843(11) 0.0248(12) 0.5573(6) 0.141(6) Uani 1 1 d . U .
O23W O 0.5964(14) 0.5014(14) 0.0122(7) 0.074(7) Uani 0.5 1 d . . P
O24W O 1.2669(14) -0.0120(16) 0.5374(10) 0.083(8) Uani 0.5 1 d . . P

loop_
_atom_site_aniso_label
_atom_site_aniso_U_11
_atom_site_aniso_U_22
_atom_site_aniso_U_33
_atom_site_aniso_U_23
_atom_site_aniso_U_13
_atom_site_aniso_U_12
W1 0.01447(19) 0.0127(2) 0.0184(2) -0.00076(18) 0.00051(16) 0.00092(18)
W2 0.01208(18) 0.0150(2) 0.0157(2) 0.00118(17) -0.00011(16) 0.00166(17)
W3 0.01370(19) 0.0197(2) 0.0182(2) -0.00108(18) 0.00406(16) 0.00305(18)
W4 0.01553(19) 0.0196(2) 0.0188(2) -0.00032(18) 0.00486(16) -0.00373(19)
W5 0.01300(18) 0.0151(2) 0.0163(2) -0.00042(17) 0.00087(16) -0.00226(18)
W6 0.01610(19) 0.0122(2) 0.0173(2) 0.00028(17) 0.00059(16) -0.00098(18)
W7 0.01408(19) 0.0155(2) 0.0149(2) -0.00187(17) 0.00325(16) 0.00086(17)
W8 0.01217(18) 0.0190(2) 0.0155(2) 0.00031(18) 0.00165(15) 0.00010(18)
W9 0.01389(19) 0.0156(2) 0.0150(2) 0.00283(17) 0.00283(16) 0.00034(17)
Sb1 0.0106(3) 0.0120(3) 0.0134(3) 0.0002(3) 0.0019(2) -0.0005(3)
Mn1 0.0230(8) 0.0260(10) 0.0200(8) 0.0002(7) 0.0022(6) 0.0003(8)
Mn2 0.0157(7) 0.0161(8) 0.0206(8) 0.0006(7) 0.0008(6) 0.0006(7)
Mn3 0.0161(7) 0.0265(10) 0.0213(8) 0.0005(7) 0.0055(6) 0.0000(7)
Na1 0.037(3) 0.036(3) 0.057(3) -0.001(3) 0.006(2) 0.002(2)
Na2 0.049(3) 0.044(3) 0.063(4) 0.003(3) 0.006(3) -0.002(3)
Na3 0.086(5) 0.107(6) 0.091(5) -0.008(5) 0.023(4) 0.002(5)
O1 0.031(4) 0.011(4) 0.035(4) 0.006(3) 0.009(3) 0.002(3)
O2 0.022(3) 0.027(4) 0.024(4) 0.010(3) 0.000(3) 0.004(4)
O3 0.018(3) 0.034(5) 0.036(5) -0.003(4) 0.009(3) 0.009(4)
O4 0.024(4) 0.025(5) 0.047(5) 0.006(4) 0.020(4) -0.003(4)
O5 0.026(4) 0.019(4) 0.023(4) -0.004(3) -0.002(3) -0.008(3)
O6 0.035(4) 0.017(4) 0.025(4) 0.002(3) 0.006(3) -0.004(4)
O7 0.028(4) 0.016(4) 0.026(4) -0.009(3) 0.003(3) 0.005(3)
O8 0.018(3) 0.039(5) 0.019(4) -0.004(4) 0.003(3) -0.001(4)
O9 0.021(3) 0.025(4) 0.023(4) 0.007(3) 0.006(3) -0.003(3)
O10 0.020(3) 0.033(5) 0.015(4) 0.001(3) 0.001(3) 0.002(4)
O11 0.020(3) 0.026(4) 0.020(4) -0.004(3) -0.001(3) -0.001(3)
O12 0.024(3) 0.021(4) 0.022(4) -0.007(3) 0.002(3) 0.002(3)
O13 0.024(3) 0.037(5) 0.013(4) 0.001(3) 0.007(3) -0.007(4)
O14 0.025(4) 0.040(5) 0.019(4) -0.009(4) 0.000(3) -0.002(4)
O15 0.010(3) 0.011(4) 0.032(4) 0.003(3) 0.000(3) 0.005(3)
O16 0.012(3) 0.014(4) 0.024(4) -0.002(3) 0.002(3) 0.002(3)
O17 0.014(3) 0.010(4) 0.027(4) -0.003(3) 0.004(3) 0.006(3)
O18 0.011(3) 0.022(4) 0.015(4) -0.001(3) -0.002(3) 0.007(3)
O19 0.014(3) 0.015(4) 0.017(3) 0.000(3) -0.001(3) 0.003(3)
O20 0.015(3) 0.016(4) 0.018(4) 0.002(3) 0.001(3) 0.001(3)
O21 0.018(3) 0.023(4) 0.017(4) 0.005(3) 0.003(3) -0.003(3)
O22 0.020(3) 0.009(4) 0.018(4) -0.001(3) 0.003(3) -0.001(3)
O23 0.012(3) 0.017(4) 0.023(4) 0.002(3) 0.002(3) -0.010(3)
O24 0.016(3) 0.020(4) 0.018(4) 0.001(3) 0.000(3) -0.002(3)
O25 0.031(4) 0.038(5) 0.018(4) 0.007(4) 0.003(3) -0.005(4)
O26 0.018(3) 0.016(4) 0.015(4) 0.000(3) 0.003(3) 0.005(3)
O27 0.014(3) 0.018(4) 0.012(3) 0.005(3) 0.002(3) 0.003(3)
O28 0.017(3) 0.019(4) 0.015(4) 0.002(3) -0.004(3) 0.000(3)
O29 0.015(3) 0.017(4) 0.022(4) 0.000(3) 0.004(3) 0.001(3)
O30 0.013(3) 0.012(4) 0.024(4) 0.000(3) 0.005(3) 0.001(3)
O31 0.011(3) 0.013(4) 0.015(3) 0.000(3) 0.000(3) 0.001(3)
O32 0.015(3) 0.015(4) 0.016(4) -0.005(3) -0.002(3) -0.003(3)
O33 0.006(3) 0.018(4) 0.019(3) 0.001(3) 0.008(3) 0.000(3)
O34 0.020(4) 0.071(7) 0.040(5) 0.005(5) -0.007(4) 0.009(5)
O35 0.072(6) 0.069(8) 0.044(6) -0.023(6) 0.008(5) 0.018(6)
O36 0.069(6) 0.078(8) 0.043(6) 0.029(6) -0.002(5) -0.023(6)
C1 0.040(7) 0.033(7) 0.027(6) 0.005(6) 0.014(6) -0.007(6)
C3 0.026(6) 0.040(8) 0.028(7) -0.004(6) -0.002(5) -0.008(6)
C2 0.037(6) 0.048(9) 0.018(6) -0.004(6) 0.007(5) -0.011(6)
C4 0.127(14) 0.167(16) 0.130(14) -0.033(14) 0.048(12) -0.017(14)
C5 0.15(2) 0.37(5) 0.20(3) 0.08(3) 0.13(2) 0.13(3)
C6 0.14(2) 0.17(3) 0.18(3) 0.07(2) 0.12(2) 0.018(19)
C7 0.168(15) 0.122(15) 0.149(15) 0.011(15) 0.025(13) -0.009(15)
N1 0.074(8) 0.089(10) 0.080(8) -0.003(8) 0.055(7) -0.011(8)
O1W 0.027(4) 0.074(8) 0.078(7) -0.016(6) 0.026(5) -0.002(5)
O2W 0.044(5) 0.055(6) 0.048(6) -0.015(5) 0.016(4) 0.008(5)
O3W 0.050(5) 0.069(7) 0.060(6) 0.029(6) 0.013(5) -0.009(5)
O4W 0.057(6) 0.077(8) 0.087(8) 0.046(7) 0.000(6) -0.007(6)
O5W 0.063(6) 0.079(9) 0.143(11) -0.077(8) 0.052(7) -0.021(7)
O6W 0.210(15) 0.067(9) 0.110(11) 0.040(8) 0.077(10) 0.036(10)
O7W 0.087(7) 0.041(6) 0.093(8) -0.003(6) 0.050(7) -0.003(6)
O8W 0.032(4) 0.037(5) 0.072(7) -0.009(5) 0.009(4) -0.011(4)
O9W 0.033(5) 0.054(7) 0.065(6) -0.014(5) -0.013(4) 0.006(5)
O10W 0.030(4) 0.035(5) 0.077(7) 0.005(5) 0.004(4) -0.010(4)
O11W 0.087(8) 0.071(8) 0.095(9) 0.018(7) 0.049(7) 0.013(7)
O12W 0.051(6) 0.068(7) 0.066(7) -0.001(6) 0.017(5) 0.003(6)
O13W 0.097(8) 0.104(11) 0.101(10) 0.014(8) 0.053(8) -0.012(8)
O14W 0.045(5) 0.082(8) 0.044(6) -0.023(5) -0.007(4) 0.022(6)
O15W 0.034(5) 0.078(8) 0.064(6) 0.020(6) 0.009(4) 0.011(5)
O16W 0.048(5) 0.089(9) 0.058(6) -0.023(6) 0.021(5) -0.008(6)
O17W 0.062(6) 0.069(8) 0.076(7) -0.010(6) 0.023(5) -0.015(6)
O18W 0.078(7) 0.135(12) 0.093(9) 0.059(8) 0.053(7) 0.061(8)
O19W 0.092(8) 0.135(12) 0.068(8) -0.042(8) 0.041(6) -0.044(9)
O20W 0.090(8) 0.110(11) 0.103(10) -0.026(9) 0.038(7) -0.042(9)
O21W 0.049(6) 0.145(12) 0.123(10) -0.106(9) -0.018(6) 0.043(7)
O22W 0.174(14) 0.153(14) 0.103(11) -0.017(10) 0.049(10) -0.088(12)
O23W 0.114(18) 0.082(17) 0.029(10) 0.028(10) 0.023(11) 0.059(14)
O24W 0.083(16) 0.078(17) 0.098(18) 0.019(14) 0.040(14) 0.052(14)

loop_
_atom_type_symbol
_atom_type_description
_atom_type_scat_dispersion_real
_atom_type_scat_dispersion_imag
_atom_type_scat_source
C C 0.0033 0.0016 'International Tables Vol C Tables 4.2.6.8 and 6.1.1.4'
H H 0.0000 0.0000 'International Tables Vol C Tables 4.2.6.8 and 6.1.1.4'
N N 0.0061 0.0033 'International Tables Vol C Tables 4.2.6.8 and 6.1.1.4'
O O 0.0106 0.0060 'International Tables Vol C Tables 4.2.6.8 and 6.1.1.4'
Mn Mn 0.3368 0.7283 'International Tables Vol C Tables 4.2.6.8 and 6.1.1.4'
Sb Sb -0.5866 1.5461 'International Tables Vol C Tables 4.2.6.8 and 6.1.1.4'
W W -0.8490 6.8722 'International Tables Vol C Tables 4.2.6.8 and 6.1.1.4'
Na Na 0.0362 0.0249 'International Tables Vol C Tables 4.2.6.8 and 6.1.1.4'

loop_
_geom_angle_atom_site_label_1
_geom_angle_atom_site_label_2
_geom_angle_atom_site_label_3
_geom_angle
_geom_angle_site_symmetry_1
_geom_angle_site_symmetry_3
O1 W1 O10 103.3(3) . .
O1 W1 O15 98.6(3) . .
O1 W1 O17 99.8(3) . .
O1 W1 O28 100.0(3) . .
O1 W1 O31 171.7(3) . .
O10 W1 O15 156.9(3) . .
O10 W1 O17 98.1(3) . .
O10 W1 O28 89.9(3) . .
O10 W1 O31 84.0(3) . .
O15 W1 O31 74.8(2) . .
O17 W1 O15 85.3(3) . .
O17 W1 O28 156.3(3) . .
O17 W1 O31 74.8(2) . .
O28 W1 O15 79.0(2) . .
O28 W1 O31 83.9(2) . .
O2 W2 O15 98.4(3) . .
O2 W2 O18 100.7(3) . .
O2 W2 O19 100.0(3) . .
O2 W2 O26 101.1(3) . .
O2 W2 O31 173.3(3) . .
O15 W2 O26 85.4(3) . .
O15 W2 O31 76.4(2) . .
O18 W2 O15 91.8(3) . .
O18 W2 O19 90.4(3) . .
O18 W2 O26 158.2(3) . .
O18 W2 O31 75.6(2) . .
O19 W2 O15 160.7(3) . .
O19 W2 O26 85.5(3) . .
O19 W2 O31 85.6(2) . .
O26 W2 O31 82.8(2) . .
O3 W3 O11 104.1(3) . .
O3 W3 O16 101.7(3) . .
O3 W3 O17 98.0(3) . .
O3 W3 O18 94.5(3) . .
O3 W3 O31 164.4(3) . .
O11 W3 O16 93.2(3) . .
O11 W3 O17 91.9(3) . .
O11 W3 O18 161.4(3) . .
O11 W3 O31 89.3(3) . .
O16 W3 O17 157.8(3) . .
O16 W3 O18 83.9(3) . .
O16 W3 O31 85.1(2) . .
O17 W3 O18 84.4(3) . .
O17 W3 O31 73.3(2) . .
O18 W3 O31 72.1(2) . .
O4 W4 O12 104.7(3) . .
O4 W4 O16 102.5(3) . .
O4 W4 O21 97.1(3) . .
O4 W4 O23 94.9(3) . .
O4 W4 O32 163.8(3) . .
O12 W4 O16 92.5(3) . .
O12 W4 O21 92.4(3) . .
O12 W4 O23 160.4(3) . .
O12 W4 O32 89.1(3) . .
O16 W4 O21 157.9(2) . .
O16 W4 O23 83.5(3) . .
O16 W4 O32 85.2(2) . .
O21 W4 O23 84.7(3) . .
O21 W4 O32 73.3(2) . .
O23 W4 O32 71.6(2) . .
O5 W5 O19 99.6(3) . .
O5 W5 O20 101.3(3) . .
O5 W5 O22 98.2(3) . .
O5 W5 O23 100.9(3) . .
O5 W5 O32 173.0(3) . .
O19 W5 O20 85.2(3) . .
O19 W5 O32 86.2(2) . .
O20 W5 O32 82.8(2) . .
O22 W5 O19 161.4(3) . .
O22 W5 O20 86.2(3) . .
O22 W5 O32 76.4(2) . .
O23 W5 O19 90.8(3) . .
O23 W5 O20 157.7(3) . .
O23 W5 O22 90.9(3) . .
O23 W5 O32 75.0(2) . .
O6 W6 O13 103.9(3) . .
O6 W6 O21 99.6(3) . .
O6 W6 O22 96.9(3) . .
O6 W6 O24 100.4(3) . .
O6 W6 O32 169.9(3) . .
O13 W6 O21 97.6(3) . .
O13 W6 O22 158.1(3) . .
O13 W6 O24 89.6(3) . .
O13 W6 O32 85.3(3) . .
O21 W6 O22 85.7(2) . .
O21 W6 O24 156.5(3) . .
O21 W6 O32 74.8(3) . .
O22 W6 O32 74.6(2) . .
O24 W6 O22 79.6(2) . .
O24 W6 O32 83.6(2) . .
O7 W7 Mn1 90.3(2) . .
O7 W7 O20 99.6(3) . .
O7 W7 O24 102.1(3) . .
O7 W7 O27 97.6(3) . .
O7 W7 O29 99.7(3) . .
O7 W7 O33 170.2(3) . .
O20 W7 Mn1 41.09(18) . .
O20 W7 O33 84.5(2) . .
O24 W7 Mn1 129.64(18) . .
O24 W7 O20 88.6(3) . .
O24 W7 O27 157.8(3) . .
O24 W7 O33 86.9(3) . .
O27 W7 Mn1 39.47(17) . .
O27 W7 O20 78.1(2) . .
O27 W7 O33 74.3(2) . .
O29 W7 Mn1 128.2(2) . .
O29 W7 O20 157.9(3) . .
O29 W7 O24 97.9(3) . .
O29 W7 O27 88.7(3) . .
O29 W7 O33 74.9(2) . .
O33 W7 Mn1 86.89(15) . .
O8 W8 O14 104.7(3) . .
O8 W8 O25 104.5(3) . .
O8 W8 O29 95.6(3) . .
O8 W8 O30 94.1(3) . .
O8 W8 O33 161.0(3) . .
O14 W8 O29 156.5(3) . .
O14 W8 O30 88.3(3) . .
O14 W8 O33 86.8(3) . .
O25 W8 O14 99.8(4) . .
O25 W8 O29 86.1(3) . .
O25 W8 O30 156.9(3) . .
O25 W8 O33 88.0(3) . .
O29 W8 O33 70.6(2) . .
O30 W8 O29 78.4(3) . .
O30 W8 O33 70.8(2) . .
O9 W9 Mn1 90.6(2) . .
O9 W9 O26 100.2(3) . .
O9 W9 O27 98.0(3) . .
O9 W9 O28 102.4(3) . .
O9 W9 O30 99.9(3) . .
O9 W9 O33 169.9(3) . .
O26 W9 Mn1 40.67(18) . .
O26 W9 O33 84.4(2) . .
O27 W9 Mn1 39.97(17) . .
O27 W9 O26 78.0(2) . .
O27 W9 O33 73.9(2) . .
O28 W9 Mn1 129.03(19) . .
O28 W9 O26 88.4(3) . .
O28 W9 O27 157.2(3) . .
O28 W9 O33 86.7(3) . .
O30 W9 Mn1 129.4(2) . .
O30 W9 O26 157.6(3) . .
O30 W9 O27 89.5(3) . .
O30 W9 O28 96.9(3) . .
O30 W9 O33 74.3(2) . .
O33 W9 Mn1 87.08(15) . .
O31 Sb1 O32 88.8(3) . .
O33 Sb1 O31 94.0(2) . .
O33 Sb1 O32 93.8(2) . .
W9 Mn1 W7 65.85(3) . .
O20 Mn1 W7 39.26(16) . .
O20 Mn1 W9 87.65(18) . .
O26 Mn1 W7 87.18(18) . .
O26 Mn1 W9 39.08(17) . .
O26 Mn1 O20 84.4(3) . .
O27 Mn1 W7 38.32(18) . .
O27 Mn1 W9 38.62(18) . .
O27 Mn1 O20 75.3(2) . .
O27 Mn1 O26 75.2(2) . .
C1 Mn1 W7 138.6(4) . .
C1 Mn1 W9 139.9(4) . .
C1 Mn1 O20 100.9(4) . .
C1 Mn1 O26 102.2(4) . .
C1 Mn1 O27 175.5(4) . .
C3 Mn1 W7 133.6(3) . .
C3 Mn1 W9 86.7(4) . .
C3 Mn1 O20 172.7(4) . .
C3 Mn1 O26 94.1(4) . .
C3 Mn1 O27 97.5(4) . .
C3 Mn1 C1 86.4(5) . .
C3 Mn1 C2 88.8(6) . .
C2 Mn1 W7 86.4(4) . .
C2 Mn1 W9 135.3(4) . .
C2 Mn1 O20 91.9(4) . .
C2 Mn1 O26 173.2(4) . .
C2 Mn1 O27 98.4(4) . .
C2 Mn1 C1 84.0(5) . .
O10 Mn2 O4W 91.9(3) . .
O10 Mn2 O5W 84.7(3) . .
O13 Mn2 O10 175.4(3) 3_655 .
O13 Mn2 O4W 87.2(3) 3_655 .
O13 Mn2 O5W 90.7(3) 3_655 .
O14 Mn2 O10 89.4(3) . .
O14 Mn2 O13 95.0(3) . 3_655
O14 Mn2 O25 95.3(3) . 3_655
O14 Mn2 O4W 84.6(4) . .
O14 Mn2 O5W 170.6(4) . .
O25 Mn2 O10 89.4(3) 3_655 .
O25 Mn2 O13 91.5(3) 3_655 3_655
O25 Mn2 O4W 178.7(3) 3_655 .
O25 Mn2 O5W 91.9(4) 3_655 .
O5W Mn2 O4W 88.3(5) . .
O8 Mn3 O11 98.5(3) 3_655 .
O8 Mn3 O12 100.5(3) 3_655 .
O8 Mn3 O1W 165.2(3) 3_655 .
O8 Mn3 O2W 88.4(3) 3_655 .
O8 Mn3 O3W 89.4(3) 3_655 .
O11 Mn3 O12 81.1(3) . .
O11 Mn3 O1W 91.8(3) . .
O11 Mn3 O2W 89.2(3) . .
O11 Mn3 O3W 171.4(3) . .
O12 Mn3 O1W 91.5(3) . .
O12 Mn3 O2W 167.6(3) . .
O12 Mn3 O3W 94.0(3) . .
O2W Mn3 O1W 81.2(3) . .
O3W Mn3 O1W 81.1(3) . .
O3W Mn3 O2W 94.6(4) . .
O34 Na1 Na2 98.4(3) . .
O34 Na1 O7W 100.9(4) . .
O34 Na1 O8W 81.8(3) . .
O34 Na1 O10W 78.6(3) . .
O6W Na1 Na2 136.1(4) . .
O6W Na1 O34 98.4(5) . .
O6W Na1 O7W 81.1(5) . .
O6W Na1 O8W 95.7(4) . .
O6W Na1 O9W 106.0(5) . .
O6W Na1 O10W 175.0(5) . .
O7W Na1 Na2 134.2(3) . .
O8W Na1 Na2 47.5(2) . .
O8W Na1 O7W 176.0(4) . .
O9W Na1 Na2 48.6(3) . .
O9W Na1 O34 147.0(4) . .
O9W Na1 O7W 104.6(4) . .
O9W Na1 O8W 73.9(3) . .
O9W Na1 O10W 78.3(3) . .
O10W Na1 Na2 48.7(3) . .
O10W Na1 O7W 95.5(4) . .
O10W Na1 O8W 87.8(4) . .
O8W Na2 Na1 46.9(2) . .
O8W Na2 O9W 71.1(3) . .
O8W Na2 O10W 85.6(3) . .
O8W Na2 O11W 82.4(4) . .
O8W Na2 O12W 101.9(4) . .
O9W Na2 Na1 45.0(2) . .
O9W Na2 O10W 74.3(3) . .
O9W Na2 O12W 168.6(4) . .
O10W Na2 Na1 46.7(2) . .
O10W Na2 O12W 96.6(4) . .
O11W Na2 Na1 114.0(3) . .
O11W Na2 O9W 85.7(4) . .
O11W Na2 O10W 159.2(4) . .
O11W Na2 O12W 102.5(4) . .
O12W Na2 Na1 123.7(3) . .
O13W Na2 Na1 116.3(4) . .
O13W Na2 O8W 162.2(4) . .
O13W Na2 O9W 92.5(4) . .
O13W Na2 O10W 83.2(4) . .
O13W Na2 O11W 103.7(5) . .
O13W Na2 O12W 93.2(4) . .
O7W Na3 O36 166.5(4) . 3_756
O15W Na3 O36 75.4(4) . 3_756
O15W Na3 O7W 95.7(4) . .
O15W Na3 O16W 82.6(4) . 2_746
O16W Na3 O36 74.3(3) 2_746 3_756
O16W Na3 O7W 115.2(4) 2_746 .
O22W Na3 O36 83.4(5) . 3_756
O22W Na3 O7W 86.6(5) . .
O22W Na3 O15W 90.4(5) . .
O22W Na3 O16W 157.6(5) . 2_746
O22W Na3 O24W 86.0(8) . .
O24W Na3 O36 88.9(7) . 3_756
O24W Na3 O7W 99.5(7) . .
O24W Na3 O15W 164.2(7) . .
O24W Na3 O16W 94.9(7) . 2_746
W8 O8 Mn3 161.6(4) . 3_655
W1 O10 Mn2 138.3(4) . .
W3 O11 Mn3 138.4(4) . .
W4 O12 Mn3 138.4(4) . .
W6 O13 Mn2 143.2(4) . 3_655
W8 O14 Mn2 177.5(5) . .
W2 O15 W1 115.6(3) . .
W3 O16 W4 145.2(4) . .
W1 O17 W3 117.4(3) . .
W2 O18 W3 117.4(3) . .
W2 O19 W5 157.2(4) . .
W5 O20 W7 140.1(3) . .
W5 O20 Mn1 119.9(3) . .
W7 O20 Mn1 99.6(3) . .
W6 O21 W4 117.4(3) . .
W5 O22 W6 115.0(3) . .
W5 O23 W4 117.9(3) . .
W7 O24 W6 147.9(4) . .
W8 O25 Mn2 167.0(4) . 3_655
W2 O26 W9 140.1(3) . .
W2 O26 Mn1 119.3(3) . .
W9 O26 Mn1 100.2(3) . .
W7 O27 Mn1 102.2(3) . .
W9 O27 W7 117.6(3) . .
W9 O27 Mn1 101.4(3) . .
W9 O28 W1 148.2(4) . .
W7 O29 W8 118.9(3) . .
W9 O30 W8 119.6(3) . .
W1 O31 W2 93.2(2) . .
W1 O31 W3 93.7(2) . .
W3 O31 W2 94.8(2) . .
Sb1 O31 W1 112.9(3) . .
Sb1 O31 W2 138.6(3) . .
Sb1 O31 W3 113.9(3) . .
W4 O32 W5 95.5(2) . .
W6 O32 W4 93.8(2) . .
W6 O32 W5 94.0(2) . .
Sb1 O32 W4 113.3(3) . .
Sb1 O32 W5 137.5(3) . .
Sb1 O32 W6 113.5(3) . .
W7 O33 W9 93.8(2) . .
W8 O33 W7 94.8(2) . .
W8 O33 W9 94.9(2) . .
Sb1 O33 W7 127.0(3) . .
Sb1 O33 W8 111.3(3) . .
Sb1 O33 W9 126.9(3) . .
C1 O34 Na1 174.9(9) . .
C3 O36 Na3 132.4(10) . 3_756
O34 C1 Mn1 173.4(10) . .
O36 C3 Mn1 177.6(11) . .
O35 C2 Mn1 177.5(11) . .
H4A C4 H4B 109.5 . .
H4A C4 H4C 109.5 . .
H4B C4 H4C 109.5 . .
N1 C4 H4A 109.5 . .
N1 C4 H4B 109.5 . .
N1 C4 H4C 109.5 . .
H5A C5 H5B 109.5 . .
H5A C5 H5C 109.5 . .
H5B C5 H5C 109.5 . .
N1 C5 H5A 109.5 . .
N1 C5 H5B 109.5 . .
N1 C5 H5C 109.5 . .
H6A C6 H6B 109.5 . .
H6A C6 H6C 109.5 . .
H6B C6 H6C 109.5 . .
N1 C6 H6A 109.5 . .
N1 C6 H6B 109.5 . .
N1 C6 H6C 109.5 . .
H7A C7 H7B 109.5 . .
H7A C7 H7C 109.5 . .
H7B C7 H7C 109.5 . .
N1 C7 H7A 109.5 . .
N1 C7 H7B 109.5 . .
N1 C7 H7C 109.5 . .
C5 N1 C4 103.5(17) . .
C5 N1 C6 115.5(18) . .
C5 N1 C7 107(2) . .
C6 N1 C4 121.3(18) . .
C7 N1 C4 107.0(18) . .
C7 N1 C6 101.8(17) . .
Na1 O7W Na3 131.9(5) . .
Na1 O8W Na2 85.7(3) . .
Na1 O9W Na2 86.4(3) . .
Na1 O10W Na2 84.6(3) . .

loop_
_geom_bond_atom_site_label_1
_geom_bond_atom_site_label_2
_geom_bond_distance
_geom_bond_site_symmetry_2
W1 O1 1.707(7) .
W1 O10 1.765(6) .
W1 O15 2.026(6) .
W1 O17 1.913(6) .
W1 O28 1.988(6) .
W1 O31 2.269(6) .
W2 O2 1.719(7) .
W2 O15 1.896(7) .
W2 O18 1.866(6) .
W2 O19 1.892(6) .
W2 O26 1.993(6) .
W2 O31 2.301(6) .
W3 O3 1.730(6) .
W3 O11 1.772(6) .
W3 O16 1.885(7) .
W3 O17 1.974(6) .
W3 O18 2.083(6) .
W3 O31 2.285(6) .
W4 O4 1.731(6) .
W4 O12 1.760(7) .
W4 O16 1.927(7) .
W4 O21 1.960(7) .
W4 O23 2.087(6) .
W4 O32 2.283(6) .
W5 O5 1.724(6) .
W5 O19 1.927(6) .
W5 O20 1.964(6) .
W5 O22 1.896(6) .
W5 O23 1.870(6) .
W5 O32 2.298(6) .
W6 O6 1.716(7) .
W6 O13 1.760(7) .
W6 O21 1.917(6) .
W6 O22 2.048(6) .
W6 O24 1.992(6) .
W6 O32 2.253(6) .
W7 Mn1 3.1377(16) .
W7 O7 1.717(6) .
W7 O20 2.014(6) .
W7 O24 1.848(6) .
W7 O27 1.991(6) .
W7 O29 1.840(6) .
W7 O33 2.316(6) .
W8 O8 1.756(6) .
W8 O14 1.768(7) .
W8 O25 1.760(7) .
W8 O29 2.106(7) .
W8 O30 2.103(6) .
W8 O33 2.303(6) .
W9 Mn1 3.1140(17) .
W9 O9 1.720(7) .
W9 O26 1.995(6) .
W9 O27 1.983(6) .
W9 O28 1.851(7) .
W9 O30 1.850(6) .
W9 O33 2.338(6) .
Sb1 O31 2.003(6) .
Sb1 O32 2.022(6) .
Sb1 O33 1.994(5) .
Mn1 O20 2.092(7) .
Mn1 O26 2.063(7) .
Mn1 O27 2.041(6) .
Mn1 C1 1.806(12) .
Mn1 C3 1.784(13) .
Mn1 C2 1.792(13) .
Mn2 O10 2.140(6) .
Mn2 O13 2.133(6) 3_655
Mn2 O14 2.083(7) .
Mn2 O25 2.089(7) 3_655
Mn2 O4W 2.259(10) .
Mn2 O5W 2.253(9) .
Mn3 O8 2.120(7) 3_655
Mn3 O11 2.149(7) .
Mn3 O12 2.166(7) .
Mn3 O1W 2.301(8) .
Mn3 O2W 2.204(8) .
Mn3 O3W 2.177(9) .
Na1 Na2 3.294(8) .
Na1 O34 2.395(9) .
Na1 O6W 2.313(13) .
Na1 O7W 2.431(11) .
Na1 O8W 2.410(10) .
Na1 O9W 2.335(10) .
Na1 O10W 2.409(10) .
Na2 O8W 2.434(10) .
Na2 O9W 2.477(11) .
Na2 O10W 2.485(11) .
Na2 O11W 2.439(12) .
Na2 O12W 2.502(11) .
Na2 O13W 2.387(13) .
Na3 O36 2.695(12) 3_756
Na3 O7W 2.562(14) .
Na3 O15W 2.471(13) .
Na3 O16W 2.497(13) 2_746
Na3 O22W 2.348(16) .
Na3 O24W 2.38(2) .
O8 Mn3 2.120(7) 3_655
O13 Mn2 2.133(6) 3_655
O25 Mn2 2.089(7) 3_655
O34 C1 1.128(13) .
O35 C2 1.148(14) .
O36 Na3 2.695(12) 3_756
O36 C3 1.147(14) .
C4 H4A 0.9600 .
C4 H4B 0.9600 .
C4 H4C 0.9600 .
C4 N1 1.442(10) .
C5 H5A 0.9600 .
C5 H5B 0.9600 .
C5 H5C 0.9600 .
C5 N1 1.41(3) .
C6 H6A 0.9600 .
C6 H6B 0.9600 .
C6 H6C 0.9600 .
C6 N1 1.431(19) .
C7 H7A 0.9600 .
C7 H7B 0.9600 .
C7 H7C 0.9600 .
C7 N1 1.42(3) .
O16W Na3 2.497(13) 2_756
